data_4082766
loop_
_publ_author_name
'Ebert, Hanna'
'Timmermann, Vanessa'
'Oswald, Tim'
'Saak, Wolfgang'
'Schmidtmann, Marc'
'Friedemann, Marion'
'Haase, Detlev'
'Beckhaus, R\"udiger'

_publ_section_title
;
 Synthesis and Reactivity of Bis(\h5:\h1-pentafulvene)zirconium Complexes
;
_journal_issue 6
_journal_name_full Organometallics
_journal_page_first 1440
_journal_paper_doi 10.1021/om500031s
_journal_volume 33
_journal_year 2014
_chemical_formula_sum 'C60 H66.67 N2 Zr'
_chemical_formula_weight 907.04
_chemical_name_systematic
; 
 ? 
;
_space_group_IT_number 14
_symmetry_cell_setting monoclinic
_symmetry_space_group_name_Hall '-P 2ybc'
_symmetry_space_group_name_H-M 'P 1 21/c 1'
_atom_sites_solution_hydrogens difmap
_atom_sites_solution_primary direct
_atom_sites_solution_secondary difmap
_audit_creation_method SHELXL-97
_cell_angle_alpha 90.00
_cell_angle_beta 92.0180(10)
_cell_angle_gamma 90.00
_cell_formula_units_Z 4
_cell_length_a 14.4928(4)
_cell_length_b 19.5385(6)
_cell_length_c 17.1184(5)
_cell_measurement_reflns_used 5206
_cell_measurement_temperature 120(2)
_cell_measurement_theta_max 27.23
_cell_measurement_theta_min 3.17
_cell_volume 4844.4(2)
_computing_cell_refinement 'Bruker AXS SAINT V7.60A'
_computing_data_collection 'Bruker APEX2'
_computing_data_reduction 'Bruker AXS SAINT V7.60A'
_computing_structure_refinement 'SHELXL (Sheldrick, 2008)'
_computing_structure_solution 'SHELXS (Sheldrick, 2008)'
_diffrn_ambient_temperature 120(2)
_diffrn_measured_fraction_theta_full 0.998
_diffrn_measured_fraction_theta_max 0.998
_diffrn_measurement_device_type 'Bruker APEX-II CCD'
_diffrn_measurement_method '\f and \w scans'
_diffrn_radiation_monochromator graphite
_diffrn_radiation_source 'sealed tube'
_diffrn_radiation_type 'Mo K\a'
_diffrn_radiation_wavelength 0.71073
_diffrn_reflns_av_R_equivalents 0.0565
_diffrn_reflns_av_sigmaI/netI 0.0717
_diffrn_reflns_limit_h_max 17
_diffrn_reflns_limit_h_min -18
_diffrn_reflns_limit_k_max 21
_diffrn_reflns_limit_k_min -25
_diffrn_reflns_limit_l_max 19
_diffrn_reflns_limit_l_min -21
_diffrn_reflns_number 35406
_diffrn_reflns_theta_full 27.10
_diffrn_reflns_theta_max 27.10
_diffrn_reflns_theta_min 1.58
_exptl_absorpt_coefficient_mu 0.268
_exptl_absorpt_correction_T_max 1.0000
_exptl_absorpt_correction_T_min 0.8837
_exptl_absorpt_correction_type numerical
_exptl_absorpt_process_details 'SADABS-2008/1 (Sheldrick)'
_exptl_crystal_colour 'pale yellow'
_exptl_crystal_density_diffrn 1.244
_exptl_crystal_density_method 'not measured'
_exptl_crystal_description needle
_exptl_crystal_F_000 1923
_exptl_crystal_size_max 0.30
_exptl_crystal_size_mid 0.07
_exptl_crystal_size_min 0.04
_refine_diff_density_max 0.482
_refine_diff_density_min -0.412
_refine_diff_density_rms 0.067
_refine_ls_extinction_method none
_refine_ls_goodness_of_fit_ref 1.007
_refine_ls_hydrogen_treatment mixed
_refine_ls_matrix_type full
_refine_ls_number_parameters 636
_refine_ls_number_reflns 10682
_refine_ls_number_restraints 113
_refine_ls_restrained_S_all 1.017
_refine_ls_R_factor_all 0.0829
_refine_ls_R_factor_gt 0.0427
_refine_ls_shift/su_max 0.002
_refine_ls_shift/su_mean 0.000
_refine_ls_structure_factor_coef Fsqd
_refine_ls_weighting_details 'calc w=1/[\s^2^(Fo^2^)+(0.0400P)^2^+1.6000P] where P=(Fo^2^+2Fc^2^)/3'
_refine_ls_weighting_scheme calc
_refine_ls_wR_factor_gt 0.0862
_refine_ls_wR_factor_ref 0.0993
_reflns_number_gt 7241
_reflns_number_total 10682
_reflns_threshold_expression >2sigma(I)
_cod_data_source_file om500031s_si_001.cif
_cod_data_source_block 4
_cod_original_sg_symbol_H-M P21/c
_cod_database_code 4082766

loop_
_symmetry_equiv_pos_as_xyz
'x, y, z'
'-x, y+1/2, -z+1/2'
'-x, -y, -z'
'x, -y-1/2, z-1/2'

loop_
_atom_site_label
_atom_site_type_symbol
_atom_site_fract_x
_atom_site_fract_y
_atom_site_fract_z
_atom_site_U_iso_or_equiv
_atom_site_adp_type
_atom_site_occupancy
_atom_site_symmetry_multiplicity
_atom_site_calc_flag
_atom_site_refinement_flags
_atom_site_disorder_assembly
_atom_site_disorder_group
Zr1 Zr 0.709081(16) 0.721350(13) 0.336383(14) 0.01868(7) Uani 1 1 d . . .
N1 N 0.81331(15) 0.68969(12) 0.41803(12) 0.0231(5) Uani 1 1 d . . .
H1 H 0.8653(18) 0.6962(14) 0.4073(15) 0.020(7) Uiso 1 1 d . . .
N2 N 0.61592(15) 0.76565(11) 0.41494(12) 0.0228(5) Uani 1 1 d . . .
H2 H 0.5610(18) 0.7530(13) 0.4083(15) 0.019(7) Uiso 1 1 d . . .
C1 C 0.55867(16) 0.66349(13) 0.28214(14) 0.0214(5) Uani 1 1 d . . .
C2 C 0.62777(16) 0.65517(13) 0.22655(15) 0.0223(6) Uani 1 1 d . . .
H2A H 0.6265 0.6743 0.1755 0.027 Uiso 1 1 calc R . .
C3 C 0.69876(17) 0.61378(14) 0.25944(15) 0.0249(6) Uani 1 1 d . . .
H3 H 0.7539 0.6009 0.2349 0.030 Uiso 1 1 calc R . .
C4 C 0.67327(17) 0.59482(13) 0.33541(15) 0.0248(6) Uani 1 1 d . . .
H4 H 0.7076 0.5662 0.3706 0.030 Uiso 1 1 calc R . .
C5 C 0.58824(17) 0.62592(13) 0.34950(15) 0.0222(6) Uani 1 1 d . . .
H5 H 0.5557 0.6224 0.3965 0.027 Uiso 1 1 calc R . .
C6 C 0.46486(16) 0.69606(13) 0.26869(14) 0.0209(5) Uani 1 1 d . . .
H6 H 0.4418 0.7085 0.3212 0.025 Uiso 1 1 calc R . .
C7 C 0.39520(17) 0.64541(13) 0.23150(14) 0.0213(6) Uani 1 1 d . . .
C8 C 0.41983(17) 0.58263(14) 0.20122(16) 0.0261(6) Uani 1 1 d . . .
H8 H 0.4822 0.5679 0.2063 0.031 Uiso 1 1 calc R . .
C9 C 0.35485(18) 0.54069(14) 0.16346(16) 0.0284(6) Uani 1 1 d . . .
H9 H 0.3737 0.4980 0.1428 0.034 Uiso 1 1 calc R . .
C10 C 0.26284(17) 0.56014(14) 0.15543(14) 0.0243(6) Uani 1 1 d . . .
C11 C 0.23799(17) 0.62222(14) 0.18775(15) 0.0262(6) Uani 1 1 d . . .
H11 H 0.1751 0.6361 0.1846 0.031 Uiso 1 1 calc R . .
C12 C 0.30254(17) 0.66432(14) 0.22444(15) 0.0255(6) Uani 1 1 d . . .
H12 H 0.2835 0.7069 0.2452 0.031 Uiso 1 1 calc R . .
C13 C 0.19223(19) 0.51467(15) 0.11519(17) 0.0339(7) Uani 1 1 d . . .
H13A H 0.1625 0.4861 0.1541 0.051 Uiso 1 1 calc R . .
H13B H 0.2226 0.4853 0.0774 0.051 Uiso 1 1 calc R . .
H13C H 0.1455 0.5429 0.0878 0.051 Uiso 1 1 calc R . .
C14 C 0.46778(16) 0.76170(13) 0.22101(15) 0.0204(6) Uani 1 1 d . . .
C15 C 0.47728(18) 0.75912(14) 0.14011(16) 0.0274(6) Uani 1 1 d . . .
H15 H 0.4794 0.7161 0.1144 0.033 Uiso 1 1 calc R . .
C16 C 0.48363(18) 0.81915(15) 0.09721(16) 0.0315(7) Uani 1 1 d . . .
H16 H 0.4915 0.8163 0.0424 0.038 Uiso 1 1 calc R . .
C17 C 0.47893(18) 0.88324(15) 0.13181(17) 0.0319(7) Uani 1 1 d . . .
C18 C 0.46892(18) 0.88541(15) 0.21260(17) 0.0313(7) Uani 1 1 d . . .
H18 H 0.4656 0.9284 0.2382 0.038 Uiso 1 1 calc R . .
C19 C 0.46369(16) 0.82575(14) 0.25601(16) 0.0246(6) Uani 1 1 d . . .
H19 H 0.4572 0.8287 0.3109 0.030 Uiso 1 1 calc R . .
C20 C 0.4809(2) 0.94771(16) 0.0835(2) 0.0475(9) Uani 1 1 d . . .
H20A H 0.4182 0.9586 0.0639 0.071 Uiso 1 1 calc R . .
H20B H 0.5210 0.9409 0.0392 0.071 Uiso 1 1 calc R . .
H20C H 0.5047 0.9856 0.1159 0.071 Uiso 1 1 calc R . .
C21 C 0.85200(16) 0.77093(13) 0.26908(14) 0.0211(5) Uani 1 1 d . . .
C22 C 0.82320(17) 0.82053(13) 0.32370(15) 0.0237(6) Uani 1 1 d . . .
H22 H 0.8575 0.8352 0.3690 0.028 Uiso 1 1 calc R . .
C23 C 0.73505(17) 0.84419(14) 0.29927(16) 0.0275(6) Uani 1 1 d . . .
H23 H 0.7002 0.8783 0.3246 0.033 Uiso 1 1 calc R . .
C24 C 0.70773(17) 0.80880(14) 0.23116(16) 0.0271(6) Uani 1 1 d . . .
H24 H 0.6505 0.8138 0.2030 0.032 Uiso 1 1 calc R . .
C25 C 0.78041(16) 0.76442(13) 0.21170(15) 0.0227(6) Uani 1 1 d . . .
H25 H 0.7809 0.7351 0.1674 0.027 Uiso 1 1 calc R . .
C26 C 0.94810(16) 0.74002(13) 0.26778(15) 0.0213(6) Uani 1 1 d . . .
H26 H 0.9677 0.7306 0.3234 0.026 Uiso 1 1 calc R . .
C27 C 1.01707(16) 0.79165(13) 0.23633(14) 0.0204(6) Uani 1 1 d . . .
C28 C 0.99248(17) 0.84274(14) 0.18383(15) 0.0239(6) Uani 1 1 d . . .
H28 H 0.9299 0.8473 0.1661 0.029 Uiso 1 1 calc R . .
C29 C 1.05876(18) 0.88766(14) 0.15675(15) 0.0271(6) Uani 1 1 d . . .
H29 H 1.0406 0.9221 0.1202 0.032 Uiso 1 1 calc R . .
C30 C 1.15032(18) 0.88331(14) 0.18173(16) 0.0268(6) Uani 1 1 d . . .
C31 C 1.17457(17) 0.83161(15) 0.23433(17) 0.0300(6) Uani 1 1 d . . .
H31 H 1.2370 0.8274 0.2524 0.036 Uiso 1 1 calc R . .
C32 C 1.10982(16) 0.78645(14) 0.26078(15) 0.0259(6) Uani 1 1 d . . .
H32 H 1.1285 0.7512 0.2962 0.031 Uiso 1 1 calc R . .
C33 C 1.2209(2) 0.93368(16) 0.1540(2) 0.0427(8) Uani 1 1 d . . .
H33A H 1.1937 0.9611 0.1111 0.064 Uiso 1 1 calc R . .
H33B H 1.2746 0.9088 0.1355 0.064 Uiso 1 1 calc R . .
H33C H 1.2402 0.9639 0.1973 0.064 Uiso 1 1 calc R . .
C34 C 0.95079(16) 0.67200(14) 0.22490(15) 0.0223(6) Uani 1 1 d . . .
C35 C 0.95454(18) 0.61080(15) 0.26590(17) 0.0313(7) Uani 1 1 d . . .
H35 H 0.9584 0.6120 0.3214 0.038 Uiso 1 1 calc R . .
C36 C 0.95279(19) 0.54785(16) 0.22816(18) 0.0358(7) Uani 1 1 d . . .
H36 H 0.9552 0.5070 0.2582 0.043 Uiso 1 1 calc R . .
C37 C 0.94763(17) 0.54383(15) 0.14757(18) 0.0322(7) Uani 1 1 d . . .
C38 C 0.94660(18) 0.60484(15) 0.10602(17) 0.0329(7) Uani 1 1 d . . .
H38 H 0.9448 0.6035 0.0505 0.040 Uiso 1 1 calc R . .
C39 C 0.94816(17) 0.66784(14) 0.14358(16) 0.0269(6) Uani 1 1 d . . .
H39 H 0.9474 0.7087 0.1134 0.032 Uiso 1 1 calc R . .
C40 C 0.9423(2) 0.47486(17) 0.1067(2) 0.0482(9) Uani 1 1 d . . .
H40A H 0.8813 0.4695 0.0809 0.072 Uiso 1 1 calc R . .
H40B H 0.9522 0.4383 0.1452 0.072 Uiso 1 1 calc R . .
H40C H 0.9900 0.4723 0.0676 0.072 Uiso 1 1 calc R . .
C41 C 0.62082(17) 0.82303(14) 0.46372(14) 0.0219(6) Uani 1 1 d . . .
C42 C 0.70475(17) 0.84492(14) 0.49796(15) 0.0260(6) Uani 1 1 d . . .
H42 H 0.7593 0.8193 0.4896 0.031 Uiso 1 1 calc R . .
C43 C 0.70969(18) 0.90331(15) 0.54386(15) 0.0281(6) Uani 1 1 d . . .
H43 H 0.7679 0.9170 0.5659 0.034 Uiso 1 1 calc R . .
C44 C 0.63203(19) 0.94260(14) 0.55866(15) 0.0279(6) Uani 1 1 d . . .
C45 C 0.54823(19) 0.91944(15) 0.52745(15) 0.0285(6) Uani 1 1 d . . .
H45 H 0.4935 0.9439 0.5383 0.034 Uiso 1 1 calc R . .
C46 C 0.54218(18) 0.86138(14) 0.48071(14) 0.0245(6) Uani 1 1 d . . .
H46 H 0.4836 0.8474 0.4598 0.029 Uiso 1 1 calc R . .
C47 C 0.6392(2) 1.00649(16) 0.60813(17) 0.0406(8) Uani 1 1 d . . .
H47A H 0.6507 0.9937 0.6630 0.061 Uiso 1 1 calc R . .
H47B H 0.5813 1.0323 0.6030 0.061 Uiso 1 1 calc R . .
H47C H 0.6902 1.0349 0.5906 0.061 Uiso 1 1 calc R . .
C48 C 0.81215(17) 0.63854(14) 0.47560(14) 0.0217(6) Uani 1 1 d . . .
C49 C 0.73612(17) 0.63262(14) 0.52340(15) 0.0260(6) Uani 1 1 d . . .
H49 H 0.6865 0.6642 0.5178 0.031 Uiso 1 1 calc R . .
C50 C 0.73280(19) 0.58097(15) 0.57881(15) 0.0310(7) Uani 1 1 d . . .
H50 H 0.6806 0.5782 0.6107 0.037 Uiso 1 1 calc R . .
C51 C 0.80263(19) 0.53339(15) 0.58939(15) 0.0294(6) Uani 1 1 d . . .
C52 C 0.87817(18) 0.53900(15) 0.54155(15) 0.0278(6) Uani 1 1 d . . .
H52 H 0.9269 0.5066 0.5465 0.033 Uiso 1 1 calc R . .
C53 C 0.88332(17) 0.59086(14) 0.48699(14) 0.0250(6) Uani 1 1 d . . .
H53 H 0.9366 0.5942 0.4564 0.030 Uiso 1 1 calc R . .
C54 C 0.7992(2) 0.47941(19) 0.6525(2) 0.0557(10) Uani 1 1 d . . .
H54A H 0.8281 0.4372 0.6343 0.084 Uiso 1 1 calc R . .
H54B H 0.7348 0.4702 0.6646 0.084 Uiso 1 1 calc R . .
H54C H 0.8327 0.4958 0.6997 0.084 Uiso 1 1 calc R . .
C55A C 0.1010(10) 0.7413(4) 0.5044(6) 0.131(4) Uani 0.67 1 d PDU A 1
H55D H 0.1053 0.7345 0.5618 0.157 Uiso 0.67 1 calc PR A 1
H55E H 0.0349 0.7455 0.4887 0.157 Uiso 0.67 1 calc PR A 1
C56A C 0.1496(6) 0.8063(4) 0.4846(4) 0.090(2) Uani 0.67 1 d PDU A 1
H56C H 0.1255 0.8205 0.4322 0.108 Uiso 0.67 1 calc PR A 1
H56D H 0.1295 0.8415 0.5220 0.108 Uiso 0.67 1 calc PR A 1
C57A C 0.2497(9) 0.8100(7) 0.4832(7) 0.139(4) Uani 0.67 1 d PDU A 1
H57A H 0.2748 0.8166 0.5372 0.167 Uiso 0.67 1 calc PR A 1
H57C H 0.2674 0.8503 0.4520 0.167 Uiso 0.67 1 calc PR A 1
C58A C 0.2923(5) 0.7470(5) 0.4493(4) 0.094(2) Uani 0.67 1 d PDU A 1
H58C H 0.2801 0.7441 0.3921 0.113 Uiso 0.67 1 calc PR A 1
H58D H 0.3597 0.7453 0.4605 0.113 Uiso 0.67 1 calc PR A 1
C59A C 0.2438(9) 0.6930(8) 0.4910(9) 0.166(6) Uani 0.67 1 d PDU A 1
H59D H 0.2464 0.7043 0.5474 0.200 Uiso 0.67 1 calc PR A 1
H59E H 0.2779 0.6496 0.4846 0.200 Uiso 0.67 1 calc PR A 1
C60A C 0.1402(5) 0.6803(3) 0.4655(4) 0.0763(19) Uani 0.67 1 d PDU A 1
H60D H 0.1301 0.6815 0.4080 0.092 Uiso 0.67 1 calc PR A 1
H60E H 0.1162 0.6368 0.4865 0.092 Uiso 0.67 1 calc PR A 1
C55B C 0.0696(7) 0.7355(12) 0.4749(7) 0.119(10) Uani 0.33 1 d PDU B 2
H55A H 0.0080 0.7416 0.4957 0.179 Uiso 0.33 1 calc PR B 2
H55B H 0.0819 0.6866 0.4681 0.179 Uiso 0.33 1 calc PR B 2
H55C H 0.0726 0.7587 0.4243 0.179 Uiso 0.33 1 calc PR B 2
C56B C 0.1415(6) 0.7658(9) 0.5315(7) 0.062(4) Uani 0.33 1 d PDU B 2
H56A H 0.1298 0.8155 0.5362 0.074 Uiso 0.33 1 calc PR B 2
H56B H 0.1336 0.7451 0.5837 0.074 Uiso 0.33 1 calc PR B 2
C57B C 0.2364(7) 0.7558(7) 0.5096(7) 0.063(3) Uani 0.33 1 d PDU B 2
H57B H 0.2737 0.7464 0.5587 0.075 Uiso 0.33 1 calc PR B 2
C58B C 0.2392(15) 0.6931(8) 0.4609(10) 0.092(6) Uani 0.33 1 d PDU B 2
H58A H 0.1880 0.6642 0.4789 0.111 Uiso 0.33 1 calc PR B 2
H58B H 0.2204 0.7083 0.4075 0.111 Uiso 0.33 1 calc PR B 2
C59B C 0.3152(12) 0.6461(11) 0.4501(10) 0.146(8) Uani 0.33 1 d PDU B 2
H59A H 0.3678 0.6711 0.4297 0.218 Uiso 0.33 1 calc PR B 2
H59B H 0.2958 0.6102 0.4131 0.218 Uiso 0.33 1 calc PR B 2
H59C H 0.3333 0.6252 0.5004 0.218 Uiso 0.33 1 calc PR B 2
C60B C 0.2849(16) 0.8116(9) 0.4665(13) 0.123(10) Uani 0.33 1 d PDU B 2
H60A H 0.2505 0.8218 0.4176 0.184 Uiso 0.33 1 calc PR B 2
H60B H 0.3474 0.7965 0.4548 0.184 Uiso 0.33 1 calc PR B 2
H60C H 0.2885 0.8528 0.4991 0.184 Uiso 0.33 1 calc PR B 2

loop_
_atom_site_aniso_label
_atom_site_aniso_U_11
_atom_site_aniso_U_22
_atom_site_aniso_U_33
_atom_site_aniso_U_23
_atom_site_aniso_U_13
_atom_site_aniso_U_12
Zr1 0.01931(11) 0.01598(13) 0.02112(12) 0.00130(11) 0.00591(8) 0.00261(11)
N1 0.0201(11) 0.0249(13) 0.0249(12) 0.0036(10) 0.0074(9) 0.0006(10)
N2 0.0197(11) 0.0220(14) 0.0270(12) -0.0016(10) 0.0072(9) 0.0001(10)
C1 0.0230(12) 0.0177(14) 0.0237(13) -0.0018(11) 0.0036(10) 0.0000(11)
C2 0.0244(13) 0.0207(15) 0.0219(13) -0.0018(11) 0.0036(10) 0.0008(11)
C3 0.0244(13) 0.0198(15) 0.0306(14) -0.0070(12) 0.0031(11) 0.0036(11)
C4 0.0276(13) 0.0169(14) 0.0296(14) 0.0006(11) -0.0038(11) 0.0023(11)
C5 0.0277(13) 0.0146(14) 0.0246(13) 0.0016(11) 0.0047(11) -0.0024(11)
C6 0.0226(12) 0.0175(13) 0.0230(13) 0.0004(11) 0.0053(10) 0.0037(10)
C7 0.0236(12) 0.0196(14) 0.0211(13) 0.0057(11) 0.0064(10) 0.0012(11)
C8 0.0205(12) 0.0214(15) 0.0370(16) 0.0003(12) 0.0071(11) 0.0015(11)
C9 0.0274(13) 0.0193(15) 0.0394(16) -0.0013(12) 0.0114(12) 0.0003(12)
C10 0.0271(13) 0.0234(15) 0.0225(13) 0.0041(11) 0.0032(11) -0.0037(11)
C11 0.0220(13) 0.0281(16) 0.0287(14) 0.0053(12) 0.0013(11) 0.0038(12)
C12 0.0253(13) 0.0211(15) 0.0303(14) 0.0010(12) 0.0047(11) 0.0044(11)
C13 0.0316(15) 0.0323(18) 0.0378(17) -0.0018(14) -0.0011(13) -0.0012(13)
C14 0.0167(11) 0.0167(15) 0.0280(14) 0.0023(11) 0.0036(10) 0.0018(10)
C15 0.0309(14) 0.0213(16) 0.0304(15) 0.0011(12) 0.0055(12) 0.0049(11)
C16 0.0347(15) 0.0320(18) 0.0281(15) 0.0097(13) 0.0077(12) 0.0059(13)
C17 0.0279(14) 0.0227(16) 0.0461(18) 0.0124(13) 0.0138(13) 0.0056(12)
C18 0.0302(14) 0.0203(16) 0.0439(17) -0.0001(13) 0.0103(13) 0.0055(12)
C19 0.0213(12) 0.0220(15) 0.0310(15) 0.0001(12) 0.0053(11) 0.0033(11)
C20 0.0524(19) 0.0305(19) 0.061(2) 0.0206(16) 0.0237(17) 0.0115(16)
C21 0.0196(11) 0.0193(14) 0.0250(13) 0.0053(11) 0.0079(10) 0.0020(11)
C22 0.0247(13) 0.0185(15) 0.0283(14) 0.0033(11) 0.0075(11) -0.0030(11)
C23 0.0266(13) 0.0208(15) 0.0359(16) 0.0036(12) 0.0130(12) 0.0026(12)
C24 0.0212(13) 0.0274(16) 0.0330(15) 0.0126(13) 0.0070(11) 0.0024(11)
C25 0.0235(12) 0.0208(15) 0.0243(13) 0.0064(11) 0.0078(10) 0.0021(11)
C26 0.0196(12) 0.0209(15) 0.0238(13) 0.0033(11) 0.0057(10) 0.0012(10)
C27 0.0229(12) 0.0176(15) 0.0209(12) -0.0028(10) 0.0063(10) -0.0018(10)
C28 0.0204(12) 0.0240(15) 0.0273(14) 0.0021(12) 0.0008(11) -0.0011(11)
C29 0.0300(14) 0.0232(16) 0.0279(14) 0.0051(12) -0.0003(11) 0.0000(12)
C30 0.0262(13) 0.0203(15) 0.0341(15) -0.0023(12) 0.0029(12) -0.0032(11)
C31 0.0189(12) 0.0268(16) 0.0441(17) 0.0012(13) -0.0011(12) 0.0003(12)
C32 0.0229(12) 0.0243(16) 0.0304(14) 0.0060(12) 0.0006(10) 0.0021(12)
C33 0.0326(15) 0.0330(19) 0.062(2) 0.0120(16) -0.0006(15) -0.0123(14)
C34 0.0149(11) 0.0231(15) 0.0294(14) 0.0012(12) 0.0070(10) 0.0012(11)
C35 0.0358(15) 0.0258(17) 0.0333(16) 0.0052(13) 0.0130(13) 0.0056(13)
C36 0.0353(15) 0.0227(17) 0.0501(19) 0.0051(14) 0.0114(14) 0.0021(13)
C37 0.0220(13) 0.0238(16) 0.0509(19) -0.0073(14) 0.0035(13) -0.0010(12)
C38 0.0319(15) 0.0327(18) 0.0342(16) -0.0056(14) 0.0023(12) 0.0001(13)
C39 0.0287(14) 0.0209(15) 0.0311(15) 0.0006(12) 0.0039(12) 0.0018(12)
C40 0.0405(18) 0.0313(19) 0.073(2) -0.0164(17) 0.0001(17) -0.0016(15)
C41 0.0253(13) 0.0220(15) 0.0188(13) 0.0031(11) 0.0082(10) 0.0038(11)
C42 0.0248(13) 0.0293(16) 0.0243(14) 0.0022(12) 0.0074(11) 0.0050(12)
C43 0.0306(14) 0.0291(17) 0.0248(14) 0.0047(12) 0.0028(11) -0.0031(12)
C44 0.0448(16) 0.0187(15) 0.0202(14) 0.0026(11) 0.0024(12) 0.0050(13)
C45 0.0347(15) 0.0275(16) 0.0236(14) 0.0018(12) 0.0056(12) 0.0128(13)
C46 0.0261(13) 0.0246(15) 0.0230(13) 0.0017(11) 0.0050(11) 0.0044(12)
C47 0.060(2) 0.0275(18) 0.0336(17) -0.0045(14) -0.0009(15) 0.0077(15)
C48 0.0242(13) 0.0216(15) 0.0193(13) -0.0016(11) 0.0020(10) -0.0010(11)
C49 0.0262(13) 0.0260(16) 0.0263(14) 0.0011(12) 0.0058(11) 0.0058(12)
C50 0.0342(15) 0.0352(18) 0.0243(14) -0.0008(13) 0.0100(12) -0.0040(13)
C51 0.0401(16) 0.0256(16) 0.0226(14) 0.0034(12) 0.0023(12) -0.0015(13)
C52 0.0299(14) 0.0266(16) 0.0266(14) 0.0040(12) -0.0026(11) 0.0048(12)
C53 0.0234(13) 0.0298(16) 0.0218(13) 0.0003(12) 0.0025(10) 0.0019(12)
C54 0.068(2) 0.052(2) 0.048(2) 0.0235(18) 0.0149(18) 0.0045(19)
C55A 0.266(11) 0.060(5) 0.071(8) -0.001(5) 0.069(9) 0.026(7)
C56A 0.171(7) 0.061(4) 0.038(3) -0.003(3) 0.010(5) 0.047(5)
C57A 0.199(9) 0.158(9) 0.065(6) -0.022(7) 0.052(9) 0.026(8)
C58A 0.074(4) 0.155(8) 0.053(4) 0.013(5) 0.008(3) 0.000(4)
C59A 0.141(8) 0.168(10) 0.191(16) 0.048(11) 0.021(9) -0.060(8)
C60A 0.129(5) 0.041(3) 0.061(4) 0.014(3) 0.037(4) 0.006(4)
C55B 0.019(4) 0.30(3) 0.037(7) -0.068(11) 0.011(4) -0.051(9)
C56B 0.029(4) 0.103(11) 0.052(8) 0.009(7) -0.021(4) -0.035(5)
C57B 0.037(5) 0.111(9) 0.040(6) -0.007(6) 0.000(4) -0.042(6)
C58B 0.158(15) 0.072(8) 0.052(9) -0.013(7) 0.062(9) -0.050(9)
C59B 0.124(15) 0.22(2) 0.088(12) -0.049(15) 0.007(11) 0.007(13)
C60B 0.185(19) 0.075(11) 0.115(16) -0.055(10) 0.108(14) -0.084(13)

loop_
_atom_type_symbol
_atom_type_description
_atom_type_scat_dispersion_real
_atom_type_scat_dispersion_imag
_atom_type_scat_source
C C 0.0033 0.0016 'International Tables Vol C Tables 4.2.6.8 and 6.1.1.4'
H H 0.0000 0.0000 'International Tables Vol C Tables 4.2.6.8 and 6.1.1.4'
N N 0.0061 0.0033 'International Tables Vol C Tables 4.2.6.8 and 6.1.1.4'
Zr Zr -2.9673 0.5597 'International Tables Vol C Tables 4.2.6.8 and 6.1.1.4'

loop_
_geom_angle_atom_site_label_1
_geom_angle_atom_site_label_2
_geom_angle_atom_site_label_3
_geom_angle
N1 Zr1 N2 98.98(8)
N1 Zr1 C3 97.55(9)
N2 Zr1 C3 130.80(8)
N1 Zr1 C24 131.94(9)
N2 Zr1 C24 100.96(8)
C3 Zr1 C24 101.48(9)
N1 Zr1 C23 109.66(9)
N2 Zr1 C23 82.83(8)
C3 Zr1 C23 132.92(9)
C24 Zr1 C23 32.55(9)
N1 Zr1 C4 81.94(9)
N2 Zr1 C4 105.55(8)
C3 Zr1 C4 32.78(8)
C24 Zr1 C4 132.26(9)
C23 Zr1 C4 164.81(9)
N1 Zr1 C2 130.02(9)
N2 Zr1 C2 112.82(8)
C3 Zr1 C2 32.61(8)
C24 Zr1 C2 79.72(9)
C23 Zr1 C2 111.65(9)
C4 Zr1 C2 53.59(8)
N1 Zr1 C25 110.43(8)
N2 Zr1 C25 132.99(8)
C3 Zr1 C25 81.59(9)
C24 Zr1 C25 32.60(8)
C23 Zr1 C25 53.42(8)
C4 Zr1 C25 114.03(8)
C2 Zr1 C25 74.87(8)
N1 Zr1 C22 80.15(9)
N2 Zr1 C22 99.91(8)
C3 Zr1 C22 128.50(8)
C24 Zr1 C22 53.59(9)
C23 Zr1 C22 32.19(8)
C4 Zr1 C22 150.79(8)
C2 Zr1 C22 127.37(8)
C25 Zr1 C22 52.90(8)
N1 Zr1 C5 101.71(8)
N2 Zr1 C5 77.89(8)
C3 Zr1 C5 53.44(8)
C24 Zr1 C5 125.03(9)
C23 Zr1 C5 145.29(8)
C4 Zr1 C5 31.91(8)
C2 Zr1 C5 52.82(8)
C25 Zr1 C5 127.59(8)
C22 Zr1 C5 177.28(8)
N1 Zr1 C21 80.78(8)
N2 Zr1 C21 131.67(8)
C3 Zr1 C21 96.59(8)
C24 Zr1 C21 53.59(8)
C23 Zr1 C21 53.28(8)
C4 Zr1 C21 122.00(8)
C2 Zr1 C21 102.62(8)
C25 Zr1 C21 31.81(8)
C22 Zr1 C21 31.96(8)
C5 Zr1 C21 150.02(8)
N1 Zr1 C1 132.84(8)
N2 Zr1 C1 81.92(8)
C3 Zr1 C1 53.68(8)
C24 Zr1 C1 93.16(9)
C23 Zr1 C1 117.15(9)
C4 Zr1 C1 53.28(8)
C2 Zr1 C1 31.96(7)
C25 Zr1 C1 101.80(8)
C22 Zr1 C1 146.61(8)
C5 Zr1 C1 31.88(8)
C21 Zr1 C1 132.62(8)
C48 N1 Zr1 130.27(17)
C48 N1 H1 108(2)
Zr1 N1 H1 117.6(19)
C41 N2 Zr1 133.24(17)
C41 N2 H2 110.2(18)
Zr1 N2 H2 114.6(18)
C2 C1 C5 106.6(2)
C2 C1 C6 126.9(2)
C5 C1 C6 125.8(2)
C2 C1 Zr1 71.67(14)
C5 C1 Zr1 73.10(14)
C6 C1 Zr1 127.60(17)
C3 C2 C1 108.7(2)
C3 C2 Zr1 71.53(15)
C1 C2 Zr1 76.37(15)
C3 C2 H2A 125.6
C1 C2 H2A 125.6
Zr1 C2 H2A 118.3
C2 C3 C4 107.9(2)
C2 C3 Zr1 75.86(15)
C4 C3 Zr1 75.31(15)
C2 C3 H3 126.1
C4 C3 H3 126.1
Zr1 C3 H3 115.0
C5 C4 C3 107.7(2)
C5 C4 Zr1 75.90(15)
C3 C4 Zr1 71.91(15)
C5 C4 H4 126.1
C3 C4 H4 126.1
Zr1 C4 H4 118.0
C4 C5 C1 109.0(2)
C4 C5 Zr1 72.19(14)
C1 C5 Zr1 75.02(14)
C4 C5 H5 125.5
C1 C5 H5 125.5
Zr1 C5 H5 119.1
C1 C6 C14 113.26(19)
C1 C6 C7 111.5(2)
C14 C6 C7 110.6(2)
C1 C6 H6 107.1
C14 C6 H6 107.1
C7 C6 H6 107.1
C8 C7 C12 117.6(2)
C8 C7 C6 123.5(2)
C12 C7 C6 118.8(2)
C7 C8 C9 121.2(2)
C7 C8 H8 119.4
C9 C8 H8 119.4
C10 C9 C8 121.1(2)
C10 C9 H9 119.4
C8 C9 H9 119.4
C11 C10 C9 117.5(2)
C11 C10 C13 121.2(2)
C9 C10 C13 121.3(2)
C12 C11 C10 121.4(2)
C12 C11 H11 119.3
C10 C11 H11 119.3
C11 C12 C7 121.1(3)
C11 C12 H12 119.4
C7 C12 H12 119.4
C10 C13 H13A 109.5
C10 C13 H13B 109.5
H13A C13 H13B 109.5
C10 C13 H13C 109.5
H13A C13 H13C 109.5
H13B C13 H13C 109.5
C19 C14 C15 117.8(2)
C19 C14 C6 121.7(2)
C15 C14 C6 120.4(2)
C16 C15 C14 120.3(3)
C16 C15 H15 119.9
C14 C15 H15 119.9
C17 C16 C15 122.1(3)
C17 C16 H16 119.0
C15 C16 H16 119.0
C16 C17 C18 117.3(3)
C16 C17 C20 121.2(3)
C18 C17 C20 121.5(3)
C19 C18 C17 121.0(3)
C19 C18 H18 119.5
C17 C18 H18 119.5
C18 C19 C14 121.5(2)
C18 C19 H19 119.3
C14 C19 H19 119.3
C17 C20 H20A 109.5
C17 C20 H20B 109.5
H20A C20 H20B 109.5
C17 C20 H20C 109.5
H20A C20 H20C 109.5
H20B C20 H20C 109.5
C25 C21 C22 107.1(2)
C25 C21 C26 127.4(2)
C22 C21 C26 124.9(2)
C25 C21 Zr1 72.30(13)
C22 C21 Zr1 72.81(13)
C26 C21 Zr1 127.24(16)
C23 C22 C21 108.2(2)
C23 C22 Zr1 72.05(15)
C21 C22 Zr1 75.23(14)
C23 C22 H22 125.9
C21 C22 H22 125.9
Zr1 C22 H22 118.7
C24 C23 C22 108.2(2)
C24 C23 Zr1 72.46(16)
C22 C23 Zr1 75.76(15)
C24 C23 H23 125.9
C22 C23 H23 125.9
Zr1 C23 H23 117.8
C23 C24 C25 107.9(2)
C23 C24 Zr1 74.99(15)
C25 C24 Zr1 76.22(15)
C23 C24 H24 126.0
C25 C24 H24 126.0
Zr1 C24 H24 115.0
C21 C25 C24 108.5(2)
C21 C25 Zr1 75.89(13)
C24 C25 Zr1 71.17(14)
C21 C25 H25 125.8
C24 C25 H25 125.8
Zr1 C25 H25 119.0
C21 C26 C34 113.2(2)
C21 C26 C27 110.7(2)
C34 C26 C27 112.23(19)
C21 C26 H26 106.8
C34 C26 H26 106.8
C27 C26 H26 106.8
C28 C27 C32 118.1(2)
C28 C27 C26 123.2(2)
C32 C27 C26 118.7(2)
C27 C28 C29 120.5(2)
C27 C28 H28 119.8
C29 C28 H28 119.8
C30 C29 C28 121.6(3)
C30 C29 H29 119.2
C28 C29 H29 119.2
C29 C30 C31 117.6(2)
C29 C30 C33 121.1(3)
C31 C30 C33 121.3(2)
C32 C31 C30 121.3(2)
C32 C31 H31 119.4
C30 C31 H31 119.4
C31 C32 C27 121.0(3)
C31 C32 H32 119.5
C27 C32 H32 119.5
C30 C33 H33A 109.5
C30 C33 H33B 109.5
H33A C33 H33B 109.5
C30 C33 H33C 109.5
H33A C33 H33C 109.5
H33B C33 H33C 109.5
C35 C34 C39 117.0(3)
C35 C34 C26 120.7(2)
C39 C34 C26 122.2(2)
C34 C35 C36 121.9(3)
C34 C35 H35 119.1
C36 C35 H35 119.1
C37 C36 C35 120.9(3)
C37 C36 H36 119.5
C35 C36 H36 119.5
C36 C37 C38 117.5(3)
C36 C37 C40 120.7(3)
C38 C37 C40 121.8(3)
C37 C38 C39 121.6(3)
C37 C38 H38 119.2
C39 C38 H38 119.2
C38 C39 C34 120.9(3)
C38 C39 H39 119.5
C34 C39 H39 119.5
C37 C40 H40A 109.5
C37 C40 H40B 109.5
H40A C40 H40B 109.5
C37 C40 H40C 109.5
H40A C40 H40C 109.5
H40B C40 H40C 109.5
N2 C41 C42 121.4(2)
N2 C41 C46 121.8(2)
C42 C41 C46 116.8(2)
C43 C42 C41 121.1(2)
C43 C42 H42 119.5
C41 C42 H42 119.5
C42 C43 C44 122.1(3)
C42 C43 H43 119.0
C44 C43 H43 119.0
C45 C44 C43 116.9(3)
C45 C44 C47 121.9(3)
C43 C44 C47 121.2(3)
C44 C45 C46 121.7(2)
C44 C45 H45 119.2
C46 C45 H45 119.2
C45 C46 C41 121.3(3)
C45 C46 H46 119.3
C41 C46 H46 119.3
C44 C47 H47A 109.5
C44 C47 H47B 109.5
H47A C47 H47B 109.5
C44 C47 H47C 109.5
H47A C47 H47C 109.5
H47B C47 H47C 109.5
C53 C48 C49 117.1(2)
C53 C48 N1 123.0(2)
C49 C48 N1 119.9(2)
C50 C49 C48 120.4(2)
C50 C49 H49 119.8
C48 C49 H49 119.8
C51 C50 C49 122.4(2)
C51 C50 H50 118.8
C49 C50 H50 118.8
C50 C51 C52 117.2(3)
C50 C51 C54 121.4(2)
C52 C51 C54 121.4(3)
C53 C52 C51 121.1(3)
C53 C52 H52 119.4
C51 C52 H52 119.4
C52 C53 C48 121.7(2)
C52 C53 H53 119.1
C48 C53 H53 119.1
C51 C54 H54A 109.5
C51 C54 H54B 109.5
H54A C54 H54B 109.5
C51 C54 H54C 109.5
H54A C54 H54C 109.5
H54B C54 H54C 109.5
C60A C55A C56A 112.9(8)
C60A C55A H55D 109.0
C56A C55A H55D 109.0
C60A C55A H55E 109.0
C56A C55A H55E 109.0
H55D C55A H55E 107.8
C57A C56A C55A 121.6(10)
C57A C56A H56C 106.9
C55A C56A H56C 106.9
C57A C56A H56D 106.9
C55A C56A H56D 106.9
H56C C56A H56D 106.7
C56A C57A C58A 112.9(10)
C56A C57A H57A 109.0
C58A C57A H57A 109.0
C56A C57A H57C 109.0
C58A C57A H57C 109.0
H57A C57A H57C 107.8
C59A C58A C57A 101.0(10)
C59A C58A H58C 111.6
C57A C58A H58C 111.6
C59A C58A H58D 111.6
C57A C58A H58D 111.6
H58C C58A H58D 109.4
C58A C59A C60A 116.6(11)
C58A C59A H59D 108.1
C60A C59A H59D 108.1
C58A C59A H59E 108.1
C60A C59A H59E 108.1
H59D C59A H59E 107.3
C55A C60A C59A 97.1(10)
C55A C60A H60D 112.3
C59A C60A H60D 112.3
C55A C60A H60E 112.3
C59A C60A H60E 112.3
H60D C60A H60E 109.9
C56B C55B H55A 109.5
C56B C55B H55B 109.5
H55A C55B H55B 109.5
C56B C55B H55C 109.5
H55A C55B H55C 109.5
H55B C55B H55C 109.5
C57B C56B C55B 114.7(11)
C57B C56B H56A 108.6
C55B C56B H56A 108.6
C57B C56B H56B 108.6
C55B C56B H56B 108.6
H56A C56B H56B 107.6
C56B C57B C58B 107.6(11)
C56B C57B C60B 119.6(15)
C58B C57B C60B 107.5(12)
C56B C57B H57B 107.2
C58B C57B H57B 107.2
C60B C57B H57B 107.2
C59B C58B C57B 129.1(19)
C59B C58B H58A 105.0
C57B C58B H58A 105.0
C59B C58B H58B 105.0
C57B C58B H58B 105.0
H58A C58B H58B 105.9
C58B C59B H59A 109.5
C58B C59B H59B 109.5
H59A C59B H59B 109.5
C58B C59B H59C 109.5
H59A C59B H59C 109.5
H59B C59B H59C 109.5
C57B C60B H60A 109.5
C57B C60B H60B 109.5
H60A C60B H60B 109.5
C57B C60B H60C 109.5
H60A C60B H60C 109.5
H60B C60B H60C 109.5

loop_
_geom_bond_atom_site_label_1
_geom_bond_atom_site_label_2
_geom_bond_distance
Zr1 N1 2.114(2)
Zr1 N2 2.123(2)
Zr1 C3 2.482(3)
Zr1 C24 2.482(3)
Zr1 C23 2.514(3)
Zr1 C4 2.526(3)
Zr1 C2 2.538(3)
Zr1 C25 2.547(2)
Zr1 C22 2.562(2)
Zr1 C5 2.573(2)
Zr1 C21 2.593(2)
Zr1 C1 2.598(3)
N1 C48 1.404(3)
N1 H1 0.79(2)
N2 C41 1.398(3)
N2 H2 0.84(3)
C1 C2 1.415(3)
C1 C5 1.420(4)
C1 C6 1.511(3)
C2 C3 1.410(4)
C2 H2A 0.9500
C3 C4 1.414(4)
C3 H3 0.9500
C4 C5 1.402(3)
C4 H4 0.9500
C5 H5 0.9500
C6 C14 1.522(3)
C6 C7 1.536(4)
C6 H6 1.0000
C7 C8 1.383(4)
C7 C12 1.394(3)
C8 C9 1.390(4)
C8 H8 0.9500
C9 C10 1.389(4)
C9 H9 0.9500
C10 C11 1.386(4)
C10 C13 1.504(4)
C11 C12 1.380(4)
C11 H11 0.9500
C12 H12 0.9500
C13 H13A 0.9800
C13 H13B 0.9800
C13 H13C 0.9800
C14 C19 1.390(4)
C14 C15 1.397(4)
C15 C16 1.389(4)
C15 H15 0.9500
C16 C17 1.388(4)
C16 H16 0.9500
C17 C18 1.396(4)
C17 C20 1.508(4)
C18 C19 1.386(4)
C18 H18 0.9500
C19 H19 0.9500
C20 H20A 0.9800
C20 H20B 0.9800
C20 H20C 0.9800
C21 C25 1.409(4)
C21 C22 1.420(3)
C21 C26 1.519(3)
C22 C23 1.408(4)
C22 H22 0.9500
C23 C24 1.401(4)
C23 H23 0.9500
C24 C25 1.413(3)
C24 H24 0.9500
C25 H25 0.9500
C26 C34 1.519(4)
C26 C27 1.531(3)
C26 H26 1.0000
C27 C28 1.382(4)
C27 C32 1.397(3)
C28 C29 1.392(3)
C28 H28 0.9500
C29 C30 1.382(4)
C29 H29 0.9500
C30 C31 1.390(4)
C30 C33 1.508(4)
C31 C32 1.376(4)
C31 H31 0.9500
C32 H32 0.9500
C33 H33A 0.9800
C33 H33B 0.9800
C33 H33C 0.9800
C34 C35 1.387(4)
C34 C39 1.394(4)
C35 C36 1.389(4)
C35 H35 0.9500
C36 C37 1.381(4)
C36 H36 0.9500
C37 C38 1.388(4)
C37 C40 1.519(4)
C38 C39 1.389(4)
C38 H38 0.9500
C39 H39 0.9500
C40 H40A 0.9800
C40 H40B 0.9800
C40 H40C 0.9800
C41 C42 1.399(4)
C41 C46 1.403(3)
C42 C43 1.386(4)
C42 H42 0.9500
C43 C44 1.393(4)
C43 H43 0.9500
C44 C45 1.385(4)
C44 C47 1.510(4)
C45 C46 1.389(4)
C45 H45 0.9500
C46 H46 0.9500
C47 H47A 0.9800
C47 H47B 0.9800
C47 H47C 0.9800
C48 C53 1.398(4)
C48 C49 1.400(3)
C49 C50 1.387(4)
C49 H49 0.9500
C50 C51 1.381(4)
C50 H50 0.9500
C51 C52 1.394(4)
C51 C54 1.512(4)
C52 C53 1.382(4)
C52 H52 0.9500
C53 H53 0.9500
C54 H54A 0.9800
C54 H54B 0.9800
C54 H54C 0.9800
C55A C60A 1.488(9)
C55A C56A 1.497(10)
C55A H55D 0.9900
C55A H55E 0.9900
C56A C57A 1.454(11)
C56A H56C 0.9900
C56A H56D 0.9900
C57A C58A 1.503(11)
C57A H57A 0.9900
C57A H57C 0.9900
C58A C59A 1.468(11)
C58A H58C 0.9900
C58A H58D 0.9900
C59A C60A 1.568(12)
C59A H59D 0.9900
C59A H59E 0.9900
C60A H60D 0.9900
C60A H60E 0.9900
C55B C56B 1.518(12)
C55B H55A 0.9800
C55B H55B 0.9800
C55B H55C 0.9800
C56B C57B 1.451(12)
C56B H56A 0.9900
C56B H56B 0.9900
C57B C58B 1.484(14)
C57B C60B 1.505(14)
C57B H57B 1.0000
C58B C59B 1.451(15)
C58B H58A 0.9900
C58B H58B 0.9900
C59B H59A 0.9800
C59B H59B 0.9800
C59B H59C 0.9800
C60B H60A 0.9800
C60B H60B 0.9800
C60B H60C 0.9800

loop_
_geom_torsion_atom_site_label_1
_geom_torsion_atom_site_label_2
_geom_torsion_atom_site_label_3
_geom_torsion_atom_site_label_4
_geom_torsion
N2 Zr1 N1 C48 68.3(2)
C3 Zr1 N1 C48 -65.2(2)
C24 Zr1 N1 C48 -178.09(19)
C23 Zr1 N1 C48 153.8(2)
C4 Zr1 N1 C48 -36.3(2)
C2 Zr1 N1 C48 -61.9(2)
C25 Zr1 N1 C48 -149.0(2)
C22 Zr1 N1 C48 166.9(2)
C5 Zr1 N1 C48 -11.1(2)
C21 Zr1 N1 C48 -160.7(2)
C1 Zr1 N1 C48 -19.0(3)
N1 Zr1 N2 C41 66.5(2)
C3 Zr1 N2 C41 174.7(2)
C24 Zr1 N2 C41 -69.6(2)
C23 Zr1 N2 C41 -42.4(2)
C4 Zr1 N2 C41 150.5(2)
C2 Zr1 N2 C41 -152.9(2)
C25 Zr1 N2 C41 -62.6(3)
C22 Zr1 N2 C41 -15.0(2)
C5 Zr1 N2 C41 166.6(2)
C21 Zr1 N2 C41 -19.1(3)
C1 Zr1 N2 C41 -161.2(2)
N1 Zr1 C1 C2 -99.82(17)
N2 Zr1 C1 C2 165.40(16)
C3 Zr1 C1 C2 -37.16(15)
C24 Zr1 C1 C2 64.77(16)
C23 Zr1 C1 C2 87.79(16)
C4 Zr1 C1 C2 -78.27(16)
C25 Zr1 C1 C2 33.03(16)
C22 Zr1 C1 C2 69.6(2)
C5 Zr1 C1 C2 -114.6(2)
C21 Zr1 C1 C2 24.0(2)
N1 Zr1 C1 C5 14.75(18)
N2 Zr1 C1 C5 -80.03(15)
C3 Zr1 C1 C5 77.41(16)
C24 Zr1 C1 C5 179.34(15)
C23 Zr1 C1 C5 -157.65(14)
C4 Zr1 C1 C5 36.30(14)
C2 Zr1 C1 C5 114.6(2)
C25 Zr1 C1 C5 147.59(14)
C22 Zr1 C1 C5 -175.81(15)
C21 Zr1 C1 C5 138.54(14)
N1 Zr1 C1 C6 137.31(19)
N2 Zr1 C1 C6 42.5(2)
C3 Zr1 C1 C6 -160.0(2)
C24 Zr1 C1 C6 -58.1(2)
C23 Zr1 C1 C6 -35.1(2)
C4 Zr1 C1 C6 158.9(2)
C2 Zr1 C1 C6 -122.9(3)
C25 Zr1 C1 C6 -89.8(2)
C22 Zr1 C1 C6 -53.2(3)
C5 Zr1 C1 C6 122.6(3)
C21 Zr1 C1 C6 -98.9(2)
C5 C1 C2 C3 -0.5(3)
C6 C1 C2 C3 -171.5(2)
Zr1 C1 C2 C3 64.76(18)
C5 C1 C2 Zr1 -65.26(18)
C6 C1 C2 Zr1 123.7(3)
N1 Zr1 C2 C3 -6.07(18)
N2 Zr1 C2 C3 -131.13(15)
C24 Zr1 C2 C3 131.21(16)
C23 Zr1 C2 C3 137.65(14)
C4 Zr1 C2 C3 -38.21(14)
C25 Zr1 C2 C3 98.13(15)
C22 Zr1 C2 C3 105.06(16)
C5 Zr1 C2 C3 -78.35(16)
C21 Zr1 C2 C3 82.42(15)
C1 Zr1 C2 C3 -115.4(2)
N1 Zr1 C2 C1 109.35(16)
N2 Zr1 C2 C1 -15.71(17)
C3 Zr1 C2 C1 115.4(2)
C24 Zr1 C2 C1 -113.37(16)
C23 Zr1 C2 C1 -106.93(15)
C4 Zr1 C2 C1 77.21(16)
C25 Zr1 C2 C1 -146.45(16)
C22 Zr1 C2 C1 -139.52(15)
C5 Zr1 C2 C1 37.07(14)
C21 Zr1 C2 C1 -162.16(15)
C1 C2 C3 C4 1.2(3)
Zr1 C2 C3 C4 69.15(18)
C1 C2 C3 Zr1 -67.94(19)
N1 Zr1 C3 C2 175.32(14)
N2 Zr1 C3 C2 66.51(18)
C24 Zr1 C3 C2 -49.05(16)
C23 Zr1 C3 C2 -58.76(18)
C4 Zr1 C3 C2 113.1(2)
C25 Zr1 C3 C2 -75.03(15)
C22 Zr1 C3 C2 -101.29(16)
C5 Zr1 C3 C2 76.31(15)
C21 Zr1 C3 C2 -103.16(15)
C1 Zr1 C3 C2 36.39(14)
N1 Zr1 C3 C4 62.17(15)
N2 Zr1 C3 C4 -46.64(19)
C24 Zr1 C3 C4 -162.20(15)
C23 Zr1 C3 C4 -171.91(14)
C2 Zr1 C3 C4 -113.1(2)
C25 Zr1 C3 C4 171.82(16)
C22 Zr1 C3 C4 145.56(14)
C5 Zr1 C3 C4 -36.84(14)
C21 Zr1 C3 C4 143.69(15)
C1 Zr1 C3 C4 -76.76(15)
C2 C3 C4 C5 -1.4(3)
Zr1 C3 C4 C5 68.07(18)
C2 C3 C4 Zr1 -69.52(19)
N1 Zr1 C4 C5 127.96(16)
N2 Zr1 C4 C5 30.82(17)
C3 Zr1 C4 C5 -114.3(2)
C24 Zr1 C4 C5 -90.47(17)
C23 Zr1 C4 C5 -91.2(3)
C2 Zr1 C4 C5 -76.34(16)
C25 Zr1 C4 C5 -123.20(15)
C22 Zr1 C4 C5 -179.43(17)
C21 Zr1 C4 C5 -158.26(14)
C1 Zr1 C4 C5 -36.26(14)
N1 Zr1 C4 C3 -117.70(15)
N2 Zr1 C4 C3 145.16(15)
C24 Zr1 C4 C3 23.88(19)
C23 Zr1 C4 C3 23.2(4)
C2 Zr1 C4 C3 38.00(14)
C25 Zr1 C4 C3 -8.86(17)
C22 Zr1 C4 C3 -65.1(2)
C5 Zr1 C4 C3 114.3(2)
C21 Zr1 C4 C3 -43.92(18)
C1 Zr1 C4 C3 78.09(16)
C3 C4 C5 C1 1.2(3)
Zr1 C4 C5 C1 66.55(18)
C3 C4 C5 Zr1 -65.39(18)
C2 C1 C5 C4 -0.4(3)
C6 C1 C5 C4 170.7(2)
Zr1 C1 C5 C4 -64.70(18)
C2 C1 C5 Zr1 64.29(18)
C6 C1 C5 Zr1 -124.6(3)
N1 Zr1 C5 C4 -52.87(16)
N2 Zr1 C5 C4 -149.68(16)
C3 Zr1 C5 C4 37.89(15)
C24 Zr1 C5 C4 115.33(16)
C23 Zr1 C5 C4 152.61(16)
C2 Zr1 C5 C4 78.97(16)
C25 Zr1 C5 C4 74.68(17)
C22 Zr1 C5 C4 174.1(17)
C21 Zr1 C5 C4 38.9(2)
C1 Zr1 C5 C4 116.1(2)
N1 Zr1 C5 C1 -169.01(14)
N2 Zr1 C5 C1 94.18(15)
C3 Zr1 C5 C1 -78.25(15)
C24 Zr1 C5 C1 -0.81(18)
C23 Zr1 C5 C1 36.5(2)
C4 Zr1 C5 C1 -116.1(2)
C2 Zr1 C5 C1 -37.17(14)
C25 Zr1 C5 C1 -41.46(17)
C22 Zr1 C5 C1 58.0(18)
C21 Zr1 C5 C1 -77.2(2)
C2 C1 C6 C14 -43.3(4)
C5 C1 C6 C14 147.3(3)
Zr1 C1 C6 C14 51.3(3)
C2 C1 C6 C7 82.1(3)
C5 C1 C6 C7 -87.3(3)
Zr1 C1 C6 C7 176.78(15)
C1 C6 C7 C8 -11.1(3)
C14 C6 C7 C8 115.8(3)
C1 C6 C7 C12 171.8(2)
C14 C6 C7 C12 -61.3(3)
C12 C7 C8 C9 1.5(4)
C6 C7 C8 C9 -175.6(2)
C7 C8 C9 C10 -0.5(4)
C8 C9 C10 C11 -1.2(4)
C8 C9 C10 C13 -179.5(2)
C9 C10 C11 C12 2.0(4)
C13 C10 C11 C12 -179.7(2)
C10 C11 C12 C7 -1.0(4)
C8 C7 C12 C11 -0.7(4)
C6 C7 C12 C11 176.5(2)
C1 C6 C14 C19 -101.6(3)
C7 C6 C14 C19 132.4(2)
C1 C6 C14 C15 76.6(3)
C7 C6 C14 C15 -49.4(3)
C19 C14 C15 C16 0.9(4)
C6 C14 C15 C16 -177.4(2)
C14 C15 C16 C17 -1.4(4)
C15 C16 C17 C18 1.0(4)
C15 C16 C17 C20 -176.7(3)
C16 C17 C18 C19 -0.2(4)
C20 C17 C18 C19 177.5(3)
C17 C18 C19 C14 -0.3(4)
C15 C14 C19 C18 -0.1(4)
C6 C14 C19 C18 178.2(2)
N1 Zr1 C21 C25 158.87(16)
N2 Zr1 C21 C25 -107.28(17)
C3 Zr1 C21 C25 62.25(16)
C24 Zr1 C21 C25 -37.17(15)
C23 Zr1 C21 C25 -78.01(16)
C4 Zr1 C21 C25 84.47(16)
C2 Zr1 C21 C25 29.72(16)
C22 Zr1 C21 C25 -115.0(2)
C5 Zr1 C21 C25 61.4(2)
C1 Zr1 C21 C25 17.0(2)
N1 Zr1 C21 C22 -86.15(16)
N2 Zr1 C21 C22 7.69(19)
C3 Zr1 C21 C22 177.23(15)
C24 Zr1 C21 C22 77.81(17)
C23 Zr1 C21 C22 36.97(15)
C4 Zr1 C21 C22 -160.56(15)
C2 Zr1 C21 C22 144.70(15)
C25 Zr1 C21 C22 115.0(2)
C5 Zr1 C21 C22 176.38(17)
C1 Zr1 C21 C22 131.97(15)
N1 Zr1 C21 C26 35.0(2)
N2 Zr1 C21 C26 128.8(2)
C3 Zr1 C21 C26 -61.6(2)
C24 Zr1 C21 C26 -161.0(3)
C23 Zr1 C21 C26 158.1(3)
C4 Zr1 C21 C26 -39.4(2)
C2 Zr1 C21 C26 -94.2(2)
C25 Zr1 C21 C26 -123.9(3)
C22 Zr1 C21 C26 121.1(3)
C5 Zr1 C21 C26 -62.5(3)
C1 Zr1 C21 C26 -106.9(2)
C25 C21 C22 C23 -0.4(3)
C26 C21 C22 C23 171.2(2)
Zr1 C21 C22 C23 -65.00(17)
C25 C21 C22 Zr1 64.64(16)
C26 C21 C22 Zr1 -123.8(2)
N1 Zr1 C22 C23 -156.46(16)
N2 Zr1 C22 C23 -58.97(16)
C3 Zr1 C22 C23 111.69(16)
C24 Zr1 C22 C23 37.40(15)
C4 Zr1 C22 C23 150.55(17)
C2 Zr1 C22 C23 70.00(17)
C25 Zr1 C22 C23 78.40(17)
C5 Zr1 C22 C23 -23.1(18)
C21 Zr1 C22 C23 115.2(2)
C1 Zr1 C22 C23 31.4(2)
N1 Zr1 C22 C21 88.33(15)
N2 Zr1 C22 C21 -174.17(15)
C3 Zr1 C22 C21 -3.52(19)
C24 Zr1 C22 C21 -77.81(16)
C23 Zr1 C22 C21 -115.2(2)
C4 Zr1 C22 C21 35.3(3)
C2 Zr1 C22 C21 -45.20(18)
C25 Zr1 C22 C21 -36.80(14)
C5 Zr1 C22 C21 -138.3(17)
C1 Zr1 C22 C21 -83.84(19)
C21 C22 C23 C24 1.4(3)
Zr1 C22 C23 C24 -65.76(18)
C21 C22 C23 Zr1 67.11(17)
N1 Zr1 C23 C24 139.40(15)
N2 Zr1 C23 C24 -123.59(16)
C3 Zr1 C23 C24 17.9(2)
C4 Zr1 C23 C24 1.0(4)
C2 Zr1 C23 C24 -11.83(16)
C25 Zr1 C23 C24 38.07(14)
C22 Zr1 C23 C24 114.7(2)
C5 Zr1 C23 C24 -67.2(2)
C21 Zr1 C23 C24 78.01(15)
C1 Zr1 C23 C24 -46.51(16)
N1 Zr1 C23 C22 24.70(17)
N2 Zr1 C23 C22 121.71(16)
C3 Zr1 C23 C22 -96.82(18)
C24 Zr1 C23 C22 -114.7(2)
C4 Zr1 C23 C22 -113.7(3)
C2 Zr1 C23 C22 -126.54(15)
C25 Zr1 C23 C22 -76.63(16)
C5 Zr1 C23 C22 178.13(15)
C21 Zr1 C23 C22 -36.69(14)
C1 Zr1 C23 C22 -161.22(14)
C22 C23 C24 C25 -1.8(3)
Zr1 C23 C24 C25 -69.76(18)
C22 C23 C24 Zr1 67.95(18)
N1 Zr1 C24 C23 -55.47(19)
N2 Zr1 C24 C23 57.34(16)
C3 Zr1 C24 C23 -166.73(15)
C4 Zr1 C24 C23 -179.65(13)
C2 Zr1 C24 C23 168.83(16)
C25 Zr1 C24 C23 -113.2(2)
C22 Zr1 C24 C23 -36.97(14)
C5 Zr1 C24 C23 140.14(14)
C21 Zr1 C24 C23 -76.98(16)
C1 Zr1 C24 C23 139.71(15)
N1 Zr1 C24 C25 57.7(2)
N2 Zr1 C24 C25 170.54(16)
C3 Zr1 C24 C25 -53.53(17)
C23 Zr1 C24 C25 113.2(2)
C4 Zr1 C24 C25 -66.45(19)
C2 Zr1 C24 C25 -77.96(16)
C22 Zr1 C24 C25 76.24(16)
C5 Zr1 C24 C25 -106.66(16)
C21 Zr1 C24 C25 36.23(15)
C1 Zr1 C24 C25 -107.08(16)
C22 C21 C25 C24 -0.7(3)
C26 C21 C25 C24 -172.0(2)
Zr1 C21 C25 C24 64.23(17)
C22 C21 C25 Zr1 -64.98(16)
C26 C21 C25 Zr1 123.7(2)
C23 C24 C25 C21 1.6(3)
Zr1 C24 C25 C21 -67.33(17)
C23 C24 C25 Zr1 68.92(18)
N1 Zr1 C25 C21 -22.31(17)
N2 Zr1 C25 C21 102.78(17)
C3 Zr1 C25 C21 -117.29(16)
C24 Zr1 C25 C21 115.5(2)
C23 Zr1 C25 C21 77.52(16)
C4 Zr1 C25 C21 -112.45(15)
C2 Zr1 C25 C21 -149.92(16)
C22 Zr1 C25 C21 36.99(14)
C5 Zr1 C25 C21 -146.38(14)
C1 Zr1 C25 C21 -167.31(15)
N1 Zr1 C25 C24 -137.84(16)
N2 Zr1 C25 C24 -12.7(2)
C3 Zr1 C25 C24 127.19(17)
C23 Zr1 C25 C24 -38.01(16)
C4 Zr1 C25 C24 132.03(16)
C2 Zr1 C25 C24 94.55(17)
C22 Zr1 C25 C24 -78.54(17)
C5 Zr1 C25 C24 98.09(18)
C21 Zr1 C25 C24 -115.5(2)
C1 Zr1 C25 C24 77.17(17)
C25 C21 C26 C34 -31.3(3)
C22 C21 C26 C34 158.9(2)
Zr1 C21 C26 C34 64.4(3)
C25 C21 C26 C27 95.7(3)
C22 C21 C26 C27 -74.1(3)
Zr1 C21 C26 C27 -168.59(16)
C21 C26 C27 C28 -28.6(3)
C34 C26 C27 C28 99.0(3)
C21 C26 C27 C32 152.5(2)
C34 C26 C27 C32 -80.0(3)
C32 C27 C28 C29 -0.3(4)
C26 C27 C28 C29 -179.3(2)
C27 C28 C29 C30 -0.7(4)
C28 C29 C30 C31 0.9(4)
C28 C29 C30 C33 -178.0(3)
C29 C30 C31 C32 -0.1(4)
C33 C30 C31 C32 178.8(3)
C30 C31 C32 C27 -0.9(4)
C28 C27 C32 C31 1.1(4)
C26 C27 C32 C31 -179.9(2)
C21 C26 C34 C35 -101.2(3)
C27 C26 C34 C35 132.6(2)
C21 C26 C34 C39 77.7(3)
C27 C26 C34 C39 -48.4(3)
C39 C34 C35 C36 -2.0(4)
C26 C34 C35 C36 177.0(2)
C34 C35 C36 C37 0.3(4)
C35 C36 C37 C38 1.6(4)
C35 C36 C37 C40 -177.8(3)
C36 C37 C38 C39 -1.7(4)
C40 C37 C38 C39 177.7(2)
C37 C38 C39 C34 0.0(4)
C35 C34 C39 C38 1.9(4)
C26 C34 C39 C38 -177.1(2)
Zr1 N2 C41 C42 -31.6(4)
Zr1 N2 C41 C46 148.4(2)
N2 C41 C42 C43 177.5(2)
C46 C41 C42 C43 -2.5(4)
C41 C42 C43 C44 0.5(4)
C42 C43 C44 C45 2.1(4)
C42 C43 C44 C47 -179.3(3)
C43 C44 C45 C46 -2.7(4)
C47 C44 C45 C46 178.7(2)
C44 C45 C46 C41 0.8(4)
N2 C41 C46 C45 -178.1(2)
C42 C41 C46 C45 1.9(4)
Zr1 N1 C48 C53 133.6(2)
Zr1 N1 C48 C49 -44.7(3)
C53 C48 C49 C50 -0.5(4)
N1 C48 C49 C50 177.9(2)
C48 C49 C50 C51 -0.3(4)
C49 C50 C51 C52 0.0(4)
C49 C50 C51 C54 177.4(3)
C50 C51 C52 C53 1.2(4)
C54 C51 C52 C53 -176.2(3)
C51 C52 C53 C48 -2.0(4)
C49 C48 C53 C52 1.6(4)
N1 C48 C53 C52 -176.7(3)
C60A C55A C56A C57A -43.8(14)
C55A C56A C57A C58A 39.2(13)
C56A C57A C58A C59A -47.3(12)
C57A C58A C59A C60A 73.5(14)
C56A C55A C60A C59A 51.3(11)
C58A C59A C60A C55A -75.9(13)
C55B C56B C57B C58B -27(2)
C55B C56B C57B C60B 96.2(19)
C56B C57B C58B C59B -152.7(18)
C60B C57B C58B C59B 77(2)
